data_2001747
loop_
_publ_author_name
'Koh, L. L.'
'Xu, Y.'
'Gan, L. M.'
'Chew, C. H.'
'Lee, K. C.'

_publ_section_title
;
 Structures of tetradecyltrimethylammonium salicylate monohydrate (1)
 and hexadecyltrimethylammonium salicylate monohydrate (2)
;
_journal_issue 5
_journal_name_full 'Acta Crystallographica Section C'
_journal_page_first 1032
_journal_page_last 1035
_journal_paper_doi 10.1107/S0108270192012988
_journal_volume 49
_journal_year 1993
_chemical_formula_moiety 'C17 H38 N1 +,C7 H5 O3 -,H2 O1'
_chemical_formula_sum 'C24 H45 N O4'
_chemical_formula_weight 411.6
_space_group_IT_number 2
_space_group_name_Hall '-P 1'
_space_group_name_H-M_alt 'P -1'
_symmetry_cell_setting triclinic
_symmetry_space_group_name_Hall '-P 1'
_symmetry_space_group_name_H-M 'P -1'
_atom_type_scat_source IntTabIV
_cell_angle_alpha 86.25(2)
_cell_angle_beta 88.85(2)
_cell_angle_gamma 88.62(2)
_cell_formula_units_Z 2
_cell_length_a 7.0590(10)
_cell_length_b 7.436(2)
_cell_length_c 24.572(7)
_cell_measurement_reflns_used 16
_cell_measurement_temperature 298
_cell_measurement_theta_max 12.6
_cell_measurement_theta_min 3.0
_cell_volume 1286.4(5)
_diffrn_measurement_device 'Siemens R3m/V'
_diffrn_measurement_method \w
_diffrn_radiation_type MoK\a
_diffrn_radiation_wavelength 0.71073
_diffrn_reflns_av_R_equivalents 0.012
_diffrn_reflns_limit_h_max 7
_diffrn_reflns_limit_h_min 0
_diffrn_reflns_limit_k_max 8
_diffrn_reflns_limit_k_min -8
_diffrn_reflns_limit_l_max 26
_diffrn_reflns_limit_l_min -26
_diffrn_reflns_number 3707
_diffrn_reflns_theta_max 25
_diffrn_standards_decay_% +-1.5
_diffrn_standards_interval_count 97
_diffrn_standards_number 3
_exptl_absorpt_coefficient_mu 0.071
_exptl_absorpt_correction_type none
_exptl_crystal_colour Colourless
_exptl_crystal_density_diffrn 1.064
_exptl_crystal_description Prism
_exptl_crystal_size_max 0.4
_exptl_crystal_size_mid 0.4
_exptl_crystal_size_min 0.2
_refine_diff_density_max 0.18
_refine_diff_density_min -0.12
_refine_ls_goodness_of_fit_obs 0.77
_refine_ls_hydrogen_treatment noref
_refine_ls_number_parameters 263
_refine_ls_number_reflns 1696
_refine_ls_R_factor_obs 0.042
_refine_ls_shift/esd_max 0.010
_refine_ls_structure_factor_coef F
_refine_ls_weighting_details 'w = [\s^2^(F)+0.0044F^2^]^-1^'
_refine_ls_weighting_scheme calc
_refine_ls_wR_factor_obs 0.061
_reflns_number_observed 1696
_reflns_number_total 3378
_reflns_observed_criterion I>2.0\s(I)
_cod_data_source_file hl1018.cif
_cod_data_source_block hl1018_structure_1_of_2
_cod_depositor_comments
;
The following automatic conversions were performed:

'_refine_ls_weighting_scheme' value '[\s^2^(F)+0.0044F^2^]^-1^' was
changed to 'calc'. New tag '_refine_ls_weighting_details' was
created. The value of the new tag was set to 'w =
[\s^2^(F)+0.0044F^2^]^-1^'.

Automatic conversion script
Id: cif_fix_values 3143 2015-03-26 13:38:13Z robertas 
;
_cod_original_cell_volume 1284.6(5)
_cod_original_formula_sum 'C24 H45 N1 O4'
_cod_database_code 2001747

loop_
_space_group_symop_id
_space_group_symop_operation_xyz
1 x,y,z
2 -x,-y,-z

loop_
_atom_site_label
_atom_site_fract_x
_atom_site_fract_y
_atom_site_fract_z
_atom_site_U_iso_or_equiv
N(1) .2900(3) .3334(3) .08280(10) .0560(10)
C(1N) .2855(5) .3451(5) .02170(10) .083(2)
C(2N) .4008(4) .4829(5) .10050(10) .0740(10)
C(3N) .3874(5) .1571(5) .1015(2) .0800(10)
C(1) .0893(4) .3476(4) .10430(10) .0570(10)
C(2) .0608(4) .3271(4) .16520(10) .0590(10)
C(3) -.1492(4) .3307(4) .17900(10) .0590(10)
C(4) -.1973(4) .3103(4) .23920(10) .0640(10)
C(5) -.4085(4) .3104(5) .25080(10) .0690(10)
C(6) -.4656(5) .2939(5) .31050(10) .0790(10)
C(7) -.6785(5) .2899(5) .32040(10) .0790(10)
C(8) -.7389(5) .2806(6) .3795(2) .102(2)
C(9) -.9471(5) .2713(6) .39130(10) .092(2)
C(10) -1.0049(6) .2661(7) .4505(2) .113(2)
C(11) -1.2053(6) .2508(7) .4645(2) .109(2)
C(12) -1.2654(7) .2469(7) .5233(2) .114(2)
C(13) -1.4640(8) .2348(9) .5372(2) .156(3)
C(14) -1.5229(10) .2304(8) .5956(2) .172(3)
C(21) 1.0721(5) .1774(4) -.17670(10) .0570(10)
C(22) 1.2412(5) .1835(4) -.2071(2) .0680(10)
C(23) 1.2370(7) .1971(5) -.2631(2) .091(2)
C(24) 1.0681(9) .2062(5) -.2894(2) .102(2)
C(25) .9010(7) .2008(5) -.2603(2) .094(2)
C(26) .9022(5) .1861(4) -.2045(2) .072(2)
C(27) 1.0734(6) .1590(4) -.11560(10) .0690(10)
O(1) 1.4100(3) .1760(3) -.18160(10) .0930(10)
O(2) 1.2330(4) .1435(4) -.09310(10) .0970(10)
O(3) .9185(4) .1590(3) -.09050(10) .0970(10)
O(4) .7824(3) .1733(3) .01500(10) .0880(10)
H(1NA) .4114 .3358 .0063 ?
H(1NB) .2138 .2497 .0098 ?
H(1NC) .2246 .4596 .0100 ?
H(2NA) .4085 .4745 .1395 ?
H(2NB) .5265 .4766 .0848 ?
H(2NC) .3365 .5956 .0886 ?
H(3NA) .3939 .1478 .1406 ?
H(3NB) .3164 .0612 .0896 ?
H(3NC) .5135 .1484 .0861 ?
H(1A) .0340 .4636 .0918 ?
H(1B) .0199 .2573 .0885 ?
H(2A) .1177 .4235 .1819 ?
H(2B) .1203 .2143 .1790 ?
H(3A) -.2043 .2361 .1610 ?
H(3B) -.2064 .4441 .1649 ?
H(4A) -.1452 .4062 .2574 ?
H(4B) -.1396 .1976 .2537 ?
H(5A) -.4591 .2125 .2332 ?
H(5B) -.4657 .4214 .2349 ?
H(6A) -.4219 .3953 .3279 ?
H(6B) -.4039 .1858 .3269 ?
H(7A) -.7210 .1846 .3048 ?
H(7B) -.7403 .3946 .3020 ?
H(8A) -.6981 .3871 .3948 ?
H(8B) -.6739 .1776 .3978 ?
H(9A) -.9884 .1649 .3760 ?
H(9B) -1.0125 .3746 .3733 ?
H(10A) -.9641 .3732 .4655 ?
H(10B) -.9371 .1639 .4684 ?
H(11A) -1.2452 .1421 .4502 ?
H(11B) -1.2730 .3512 .4457 ?
H(12A) -1.2271 .3564 .5373 ?
H(12B) -1.1958 .1477 .5421 ?
H(13A0 -1.5016 .1253 .5230 ?
H(13B) -1.5330 .3338 .5181 ?
H(14A) -1.6573 .2196 .5999 ?
H(14B) -1.4570 .1300 .6150 ?
H(14C) -1.4887 .3408 .6100 ?
H(23A) 1.3533 .2013 -.2839 ?
H(24A) 1.0666 .2158 -.3286 ?
H(25A) .7831 .2085 -.2794 ?
H(26A) .7851 .1817 -.1840 ?
H(O1) 1.3709 .1653 -.1341 ?
H(O4A) .8518 .1640 -.0197 ?
H(O4B) .7951 .0567 .0325 ?

loop_
_geom_angle_atom_site_label_1
_geom_angle_atom_site_label_2
_geom_angle_atom_site_label_3
_geom_angle
_geom_angle_publ_flag
C(1N) N(1) C(2N) 108.5(2) yes
C(2N) N(1) C(3N) 109.1(2) yes
C(2N) N(1) C(1) 111.3(2) yes
N(1) C(1) C(2) 117.1(2) yes
C(2) C(3) C(4) 115.0(2) yes
C(4) C(5) C(6) 115.3(3) yes
C(6) C(7) C(8) 114.7(3) yes
C(8) C(9) C(10) 115.7(3) yes
C(10) C(11) C(12) 118.7(4) yes
C(12) C(13) C(14) 118.7(5) yes
C(22) C(21) C(27) 121.1(3) yes
C(21) C(22) C(23) 120.2(4) yes
C(23) C(22) O(1) 119.7(4) yes
C(23) C(24) C(25) 120.3(4) yes
C(21) C(26) C(25) 120.7(4) yes
C(21) C(27) O(3) 118.4(3) yes
C(1N) N(1) C(3N) 108.5(3) yes
C(1N) N(1) C(1) 108.4(2) yes
C(3N) N(1) C(1) 111.0(2) yes
C(1) C(2) C(3) 109.7(2) yes
C(3) C(4) C(5) 112.9(2) yes
C(5) C(6) C(7) 113.7(3) yes
C(7) C(8) C(9) 116.6(3) yes
C(9) C(10) C(11) 118.1(3) yes
C(11) C(12) C(13) 118.9(4) yes
C(22) C(21) C(26) 118.2(3) yes
C(26) C(21) C(27) 120.6(3) yes
C(21) C(22) O(1) 120.2(3) yes
C(22) C(23) C(24) 120.4(4) yes
C(24) C(25) C(26) 120.2(4) yes
C(21) C(27) O(2) 117.2(3) yes
O(2) C(27) O(3) 124.4(3) yes

loop_
_geom_bond_atom_site_label_1
_geom_bond_atom_site_label_2
_geom_bond_distance
_geom_bond_publ_flag
N(1) C(1N) 1.499(4) yes
N(1) C(3N) 1.494(4) yes
C(1) C(2) 1.507(4) yes
C(3) C(4) 1.511(4) yes
C(5) C(6) 1.514(4) yes
C(7) C(8) 1.504(5) yes
C(9) C(10) 1.501(5) yes
C(11) C(12) 1.497(6) yes
C(13) C(14) 1.484(7) yes
C(21) C(26) 1.389(5) yes
C(22) C(23) 1.372(6) yes
C(23) C(24) 1.364(7) yes
C(25) C(26) 1.369(6) yes
C(27) O(3) 1.245(5) yes
N(1) C(2N) 1.488(4) yes
N(1) C(1) 1.502(4) yes
C(2) C(3) 1.513(4) yes
C(4) C(5) 1.512(4) yes
C(6) C(7) 1.519(5) yes
C(8) C(9) 1.497(5) yes
C(10) C(11) 1.458(6) yes
C(12) C(13) 1.443(7) yes
C(21) C(22) 1.397(5) yes
C(21) C(27) 1.498(5) yes
C(22) O(1) 1.354(5) yes
C(24) C(25) 1.368(7) yes
C(27) O(2) 1.260(5) yes
